data_4062325
_journal_name_full Organometallics
_journal_year 2003
_chemical_formula_moiety 'C40 H33 Cl2 Fe N O P2 Ru, C H2 Cl2'
_chemical_formula_sum 'C41 H35 Cl4 Fe N O P2 Ru'
_chemical_formula_weight 918.36
_space_group_IT_number 2
_symmetry_cell_setting triclinic
_symmetry_space_group_name_Hall '-P 1'
_symmetry_space_group_name_H-M 'P -1'
_cell_angle_alpha 83.097(4)
_cell_angle_beta 74.654(3)
_cell_angle_gamma 65.867(3)
_cell_formula_units_Z 2
_cell_length_a 11.1871(5)
_cell_length_b 11.2331(7)
_cell_length_c 16.9376(11)
_cell_measurement_temperature 120(2)
_cell_volume 1873.02(19)
_diffrn_ambient_temperature 120(2)
_exptl_crystal_density_diffrn 1.628
_cod_depositor_comments
;
The following automatic conversions were performed:
'_symmetry_cell_setting' value 'Triclinic' changed to 'triclinic'
according to '/home/saulius/struct/CIF-dictionaries/cif_core.dic'
dictionary named 'cif_core.dic' version 2.4.1 from 2010-06-29.

Automatic conversion script
Id: cif_fix_enum 1527 2010-12-29 10:47:43Z saulius 
;
_cod_database_code 4062325

loop_
_symmetry_equiv_pos_as_xyz
'x, y, z'
'-x, -y, -z'

loop_
_atom_site_label
_atom_site_type_symbol
_atom_site_fract_x
_atom_site_fract_y
_atom_site_fract_z
_atom_site_U_iso_or_equiv
_atom_site_adp_type
_atom_site_occupancy
_atom_site_symmetry_multiplicity
_atom_site_calc_flag
_atom_site_refinement_flags
_atom_site_disorder_assembly
_atom_site_disorder_group
Ru1 Ru 0.05197(3) 0.17801(3) 0.29392(2) 0.02526(14) Uani 1 1 d . . .
Fe1 Fe -0.36748(7) 0.23311(7) 0.36395(5) 0.0284(2) Uani 1 1 d . . .
P1 P -0.05446(12) 0.05354(11) 0.26383(7) 0.0265(3) Uani 1 1 d . . .
P2 P -0.13171(12) 0.38028(11) 0.29411(7) 0.0267(3) Uani 1 1 d . . .
Cl3 Cl 0.19111(12) 0.28922(11) 0.31316(7) 0.0325(3) Uani 1 1 d . . .
C40 C 0.1160(10) 0.1903(9) 0.1856(7) 0.0330(4) Uiso 0.576(4) 1 d P . .
O1 O 0.1626(7) 0.1890(6) 0.1174(5) 0.0330(4) Uiso 0.576(4) 1 d P . .
C41 C -0.0099(12) 0.1704(12) 0.3969(9) 0.0330(4) Uiso 0.424(4) 1 d P . .
O2 O -0.0415(9) 0.1650(9) 0.4709(7) 0.0330(4) Uiso 0.424(4) 1 d P . .
Cl1 Cl -0.0215(2) 0.1603(2) 0.44152(16) 0.0330(4) Uiso 0.576(4) 1 d P . .
Cl2 Cl 0.1550(3) 0.1728(3) 0.1482(2) 0.0330(4) Uiso 0.424(4) 1 d P . .
Cl4 Cl 0.4401(2) 0.3996(2) 0.06056(16) 0.0907(7) Uani 1 1 d . . .
Cl5 Cl 0.4871(2) 0.1328(3) 0.0386(2) 0.1257(12) Uani 1 1 d . . .
N1 N 0.2262(4) 0.0011(4) 0.3057(2) 0.0288(8) Uani 1 1 d . . .
C1 C -0.2122(5) 0.0589(4) 0.3303(3) 0.0296(10) Uani 1 1 d . . .
C2 C -0.2522(5) 0.0680(5) 0.4179(3) 0.0327(11) Uani 1 1 d . . .
H2 H -0.1969 0.0624 0.4518 0.039 Uiso 1 1 calc R . .
C3 C -0.3910(5) 0.0874(5) 0.4442(3) 0.0354(11) Uani 1 1 d . . .
H3 H -0.4420 0.0976 0.4979 0.042 Uiso 1 1 calc R . .
C5 C -0.3298(5) 0.0712(4) 0.3040(3) 0.0302(10) Uani 1 1 d . . .
H5 H -0.3339 0.0684 0.2501 0.036 Uiso 1 1 calc R . .
C4 C -0.4371(5) 0.0881(5) 0.3737(3) 0.0372(12) Uani 1 1 d . . .
H4 H -0.5238 0.0981 0.3735 0.045 Uiso 1 1 calc R . .
C6 C -0.3024(5) 0.3821(5) 0.3257(3) 0.0296(10) Uani 1 1 d . . .
C7 C -0.3725(5) 0.3943(5) 0.4108(3) 0.0335(11) Uani 1 1 d . . .
H7 H -0.3362 0.3955 0.4540 0.040 Uiso 1 1 calc R . .
C8 C -0.5051(5) 0.4041(5) 0.4184(3) 0.0374(12) Uani 1 1 d . . .
H8 H -0.5705 0.4126 0.4670 0.045 Uiso 1 1 calc R . .
C9 C -0.5204(5) 0.3986(5) 0.3395(4) 0.0384(12) Uani 1 1 d . . .
H9 H -0.5986 0.4039 0.3271 0.046 Uiso 1 1 calc R . .
C10 C -0.3968(5) 0.3836(5) 0.2814(3) 0.0349(11) Uani 1 1 d . . .
H10 H -0.3802 0.3762 0.2250 0.042 Uiso 1 1 calc R . .
C11 C 0.0533(5) -0.1201(4) 0.2574(3) 0.0288(10) Uani 1 1 d . . .
C12 C 0.1714(5) -0.1626(5) 0.1958(3) 0.0309(10) Uani 1 1 d . . .
H12 H 0.1956 -0.1017 0.1606 0.037 Uiso 1 1 calc R . .
C13 C 0.2531(5) -0.2933(5) 0.1858(3) 0.0371(12) Uani 1 1 d . . .
H13 H 0.3320 -0.3203 0.1445 0.045 Uiso 1 1 calc R . .
C14 C 0.2162(5) -0.3852(5) 0.2385(3) 0.0382(12) Uani 1 1 d . . .
H14 H 0.2693 -0.4738 0.2316 0.046 Uiso 1 1 calc R . .
C29 C -0.1210(5) 0.4752(4) 0.1986(3) 0.0309(10) Uani 1 1 d . . .
C16 C 0.0193(5) -0.2117(5) 0.3110(3) 0.0351(11) Uani 1 1 d . . .
H16 H -0.0578 -0.1848 0.3536 0.042 Uiso 1 1 calc R . .
C18 C -0.1123(5) -0.0187(5) 0.1298(3) 0.0339(11) Uani 1 1 d . . .
H18 H -0.0887 -0.1016 0.1536 0.041 Uiso 1 1 calc R . .
C17 C -0.0986(5) 0.0804(5) 0.1645(3) 0.0314(10) Uani 1 1 d . . .
C19 C -0.1616(6) 0.0069(6) 0.0592(3) 0.0415(13) Uani 1 1 d . . .
H19 H -0.1705 -0.0590 0.0359 0.050 Uiso 1 1 calc R . .
C20 C -0.1971(5) 0.1304(6) 0.0239(3) 0.0428(13) Uani 1 1 d . . .
H20 H -0.2308 0.1476 -0.0227 0.051 Uiso 1 1 calc R . .
C21 C -0.1828(5) 0.2277(6) 0.0577(3) 0.0382(12) Uani 1 1 d . . .
H21 H -0.2062 0.3104 0.0336 0.046 Uiso 1 1 calc R . .
C22 C -0.1335(5) 0.2029(5) 0.1275(3) 0.0337(11) Uani 1 1 d . . .
H22 H -0.1238 0.2693 0.1498 0.040 Uiso 1 1 calc R . .
C23 C -0.1590(5) 0.5074(5) 0.3655(3) 0.0284(10) Uani 1 1 d . . .
C24 C -0.1236(5) 0.4792(5) 0.4396(3) 0.0319(11) Uani 1 1 d . . .
H24 H -0.0746 0.3932 0.4529 0.038 Uiso 1 1 calc R . .
C25 C -0.1599(5) 0.5768(5) 0.4948(3) 0.0367(12) Uani 1 1 d . . .
H25 H -0.1360 0.5559 0.5448 0.044 Uiso 1 1 calc R . .
C26 C -0.2324(5) 0.7070(5) 0.4752(3) 0.0346(11) Uani 1 1 d . . .
H26 H -0.2571 0.7731 0.5119 0.041 Uiso 1 1 calc R . .
C27 C -0.2665(5) 0.7355(5) 0.4007(3) 0.0339(11) Uani 1 1 d . . .
H27 H -0.3147 0.8216 0.3872 0.041 Uiso 1 1 calc R . .
C28 C -0.2300(5) 0.6381(5) 0.3461(3) 0.0323(11) Uani 1 1 d . . .
H28 H -0.2528 0.6594 0.2958 0.039 Uiso 1 1 calc R . .
C15 C 0.1011(6) -0.3435(5) 0.3005(4) 0.0390(12) Uani 1 1 d . . .
H15 H 0.0776 -0.4045 0.3359 0.047 Uiso 1 1 calc R . .
C30 C -0.0004(5) 0.4940(5) 0.1696(3) 0.0341(11) Uani 1 1 d . . .
H30 H 0.0698 0.4521 0.1957 0.041 Uiso 1 1 calc R . .
C31 C 0.0152(6) 0.5742(5) 0.1026(3) 0.0420(13) Uani 1 1 d . . .
H31 H 0.0953 0.5869 0.0845 0.050 Uiso 1 1 calc R . .
C32 C -0.0865(6) 0.6357(5) 0.0622(3) 0.0438(13) Uani 1 1 d . . .
H32 H -0.0743 0.6877 0.0163 0.053 Uiso 1 1 calc R . .
C33 C -0.2069(6) 0.6196(5) 0.0903(3) 0.0438(13) Uani 1 1 d . . .
H33 H -0.2761 0.6617 0.0634 0.053 Uiso 1 1 calc R . .
C34 C -0.2252(6) 0.5407(5) 0.1587(3) 0.0380(12) Uani 1 1 d . . .
H34 H -0.3071 0.5316 0.1778 0.046 Uiso 1 1 calc R . .
C35 C 0.3494(5) -0.0235(5) 0.2562(3) 0.0377(12) Uani 1 1 d . . .
H35 H 0.3611 0.0398 0.2179 0.045 Uiso 1 1 calc R . .
C36 C 0.4594(6) -0.1388(6) 0.2598(4) 0.0508(15) Uani 1 1 d . . .
H36 H 0.5430 -0.1521 0.2246 0.061 Uiso 1 1 calc R . .
C38 C 0.3201(6) -0.2089(5) 0.3696(4) 0.0422(13) Uani 1 1 d . . .
H38 H 0.3081 -0.2697 0.4099 0.051 Uiso 1 1 calc R . .
C37 C 0.4436(6) -0.2337(6) 0.3160(4) 0.0495(15) Uani 1 1 d . . .
H37 H 0.5154 -0.3133 0.3177 0.059 Uiso 1 1 calc R . .
C39 C 0.2147(6) -0.0925(5) 0.3624(3) 0.0366(11) Uani 1 1 d . . .
H39 H 0.1311 -0.0771 0.3983 0.044 Uiso 1 1 calc R . .
C50 C 0.4549(10) 0.2490(8) 0.1111(7) 0.105(4) Uani 1 1 d . . .
H50A H 0.5281 0.2197 0.1387 0.126 Uiso 1 1 calc R . .
H50B H 0.3722 0.2593 0.1519 0.126 Uiso 1 1 calc R . .

loop_
_atom_site_aniso_label
_atom_site_aniso_U_11
_atom_site_aniso_U_22
_atom_site_aniso_U_33
_atom_site_aniso_U_23
_atom_site_aniso_U_13
_atom_site_aniso_U_12
Ru1 0.0265(2) 0.0260(2) 0.0235(2) 0.00044(14) -0.00608(14) -0.01061(15)
Fe1 0.0270(4) 0.0278(4) 0.0295(4) -0.0020(3) -0.0048(3) -0.0107(3)
P1 0.0270(6) 0.0263(6) 0.0260(6) -0.0003(5) -0.0065(5) -0.0101(5)
P2 0.0271(6) 0.0266(6) 0.0271(6) 0.0002(5) -0.0068(5) -0.0113(5)
Cl3 0.0339(6) 0.0335(6) 0.0341(6) -0.0005(5) -0.0101(5) -0.0158(5)
Cl4 0.0778(13) 0.0670(12) 0.1065(17) -0.0085(11) 0.0051(12) -0.0224(10)
Cl5 0.0565(12) 0.0862(16) 0.232(4) -0.0470(19) -0.0101(16) -0.0286(11)
N1 0.030(2) 0.028(2) 0.029(2) -0.0031(16) -0.0112(17) -0.0093(17)
C1 0.031(2) 0.025(2) 0.030(2) -0.0013(19) -0.004(2) -0.009(2)
C2 0.033(3) 0.029(2) 0.031(3) -0.001(2) -0.004(2) -0.009(2)
C3 0.038(3) 0.029(3) 0.033(3) 0.000(2) 0.001(2) -0.013(2)
C5 0.030(2) 0.026(2) 0.034(3) -0.003(2) -0.007(2) -0.010(2)
C4 0.033(3) 0.030(3) 0.048(3) -0.005(2) -0.004(2) -0.014(2)
C6 0.028(2) 0.027(2) 0.033(3) 0.001(2) -0.005(2) -0.011(2)
C7 0.038(3) 0.031(3) 0.033(3) -0.003(2) -0.005(2) -0.016(2)
C8 0.031(3) 0.029(3) 0.047(3) -0.016(2) 0.004(2) -0.011(2)
C9 0.031(3) 0.031(3) 0.057(3) 0.000(2) -0.015(2) -0.012(2)
C10 0.037(3) 0.031(3) 0.039(3) 0.005(2) -0.013(2) -0.015(2)
C11 0.032(2) 0.022(2) 0.032(3) -0.0010(19) -0.012(2) -0.0078(19)
C12 0.036(3) 0.032(3) 0.024(2) 0.0000(19) -0.008(2) -0.012(2)
C13 0.036(3) 0.035(3) 0.035(3) -0.008(2) -0.009(2) -0.006(2)
C14 0.039(3) 0.030(3) 0.046(3) -0.005(2) -0.015(2) -0.010(2)
C29 0.042(3) 0.023(2) 0.028(2) -0.0002(19) -0.009(2) -0.012(2)
C16 0.032(3) 0.036(3) 0.038(3) 0.003(2) -0.010(2) -0.014(2)
C18 0.033(3) 0.033(3) 0.033(3) -0.005(2) -0.005(2) -0.010(2)
C17 0.029(2) 0.036(3) 0.028(2) 0.001(2) -0.007(2) -0.012(2)
C19 0.040(3) 0.047(3) 0.036(3) -0.015(2) -0.010(2) -0.012(2)
C20 0.036(3) 0.061(4) 0.027(3) -0.003(2) -0.007(2) -0.014(3)
C21 0.038(3) 0.046(3) 0.031(3) 0.004(2) -0.007(2) -0.018(2)
C22 0.031(3) 0.037(3) 0.032(3) -0.001(2) -0.007(2) -0.014(2)
C23 0.023(2) 0.032(2) 0.028(2) -0.0004(19) -0.0032(19) -0.0114(19)
C24 0.032(3) 0.035(3) 0.031(3) -0.002(2) -0.008(2) -0.015(2)
C25 0.029(3) 0.047(3) 0.033(3) -0.007(2) -0.005(2) -0.013(2)
C26 0.028(2) 0.036(3) 0.041(3) -0.013(2) 0.000(2) -0.015(2)
C27 0.031(3) 0.029(3) 0.038(3) 0.000(2) -0.005(2) -0.010(2)
C28 0.031(2) 0.032(3) 0.032(3) -0.003(2) -0.007(2) -0.010(2)
C15 0.042(3) 0.027(3) 0.051(3) 0.007(2) -0.016(3) -0.015(2)
C30 0.039(3) 0.027(2) 0.034(3) 0.004(2) -0.009(2) -0.012(2)
C31 0.049(3) 0.040(3) 0.035(3) -0.003(2) 0.002(2) -0.022(3)
C32 0.061(4) 0.038(3) 0.032(3) 0.004(2) -0.009(3) -0.023(3)
C33 0.059(4) 0.036(3) 0.036(3) 0.009(2) -0.022(3) -0.014(3)
C34 0.042(3) 0.039(3) 0.034(3) 0.002(2) -0.013(2) -0.016(2)
C35 0.031(3) 0.036(3) 0.046(3) -0.003(2) -0.011(2) -0.012(2)
C36 0.032(3) 0.042(3) 0.074(4) -0.001(3) -0.011(3) -0.010(2)
C38 0.046(3) 0.036(3) 0.044(3) 0.000(2) -0.021(3) -0.011(2)
C37 0.039(3) 0.034(3) 0.071(4) -0.002(3) -0.024(3) -0.003(2)
C39 0.039(3) 0.039(3) 0.031(3) 0.000(2) -0.011(2) -0.013(2)
C50 0.079(6) 0.067(5) 0.140(9) -0.005(5) 0.037(6) -0.037(5)

loop_
_geom_bond_atom_site_label_1
_geom_bond_atom_site_label_2
_geom_bond_distance
_geom_bond_site_symmetry_2
_geom_bond_publ_flag
Ru1 C41 1.704(14) . ?
Ru1 C40 1.795(11) . ?
Ru1 N1 2.175(4) . ?
Ru1 P1 2.3421(12) . ?
Ru1 P2 2.3591(12) . ?
Ru1 Cl1 2.427(3) . ?
Ru1 Cl2 2.428(4) . ?
Ru1 Cl3 2.4589(12) . ?
Fe1 C5 2.027(5) . ?
Fe1 C1 2.034(5) . ?
Fe1 C10 2.036(5) . ?
Fe1 C9 2.036(5) . ?
Fe1 C7 2.037(5) . ?
Fe1 C8 2.041(5) . ?
Fe1 C4 2.048(5) . ?
Fe1 C2 2.048(5) . ?
Fe1 C3 2.055(5) . ?
Fe1 C6 2.059(5) . ?
P1 C1 1.807(5) . ?
P1 C11 1.825(5) . ?
P1 C17 1.833(5) . ?
P2 C29 1.832(5) . ?
P2 C6 1.833(5) . ?
P2 C23 1.860(5) . ?
C40 Cl2 0.665(10) . ?
C40 O1 1.134(15) . ?
O1 Cl2 0.529(7) . ?
C41 Cl1 0.735(13) . ?
C41 O2 1.210(18) . ?
Cl4 C50 1.767(9) . ?
Cl5 C50 1.763(11) . ?
N1 C35 1.346(7) . ?
N1 C39 1.360(6) . ?
C1 C2 1.434(7) . ?
C1 C5 1.448(7) . ?
C2 C3 1.428(7) . ?
C2 H2 0.9300 . ?
C3 C4 1.418(8) . ?
C3 H3 0.9300 . ?
C5 C4 1.410(7) . ?
C5 H5 0.9300 . ?
C4 H4 0.9300 . ?
C6 C7 1.440(7) . ?
C6 C10 1.443(7) . ?
C7 C8 1.414(7) . ?
C7 H7 0.9300 . ?
C8 C9 1.402(8) . ?
C8 H8 0.9300 . ?
C9 C10 1.428(8) . ?
C9 H9 0.9300 . ?
C10 H10 0.9300 . ?
C11 C12 1.392(7) . ?
C11 C16 1.393(7) . ?
C12 C13 1.378(7) . ?
C12 H12 0.9300 . ?
C13 C14 1.401(8) . ?
C13 H13 0.9300 . ?
C14 C15 1.375(8) . ?
C14 H14 0.9300 . ?
C29 C34 1.398(7) . ?
C29 C30 1.402(7) . ?
C16 C15 1.389(7) . ?
C16 H16 0.9300 . ?
C18 C17 1.398(7) . ?
C18 C19 1.398(7) . ?
C18 H18 0.9300 . ?
C17 C22 1.387(7) . ?
C19 C20 1.383(8) . ?
C19 H19 0.9300 . ?
C20 C21 1.375(8) . ?
C20 H20 0.9300 . ?
C21 C22 1.386(7) . ?
C21 H21 0.9300 . ?
C22 H22 0.9300 . ?
C23 C24 1.378(7) . ?
C23 C28 1.401(7) . ?
C24 C25 1.386(7) . ?
C24 H24 0.9300 . ?
C25 C26 1.401(7) . ?
C25 H25 0.9300 . ?
C26 C27 1.378(7) . ?
C26 H26 0.9300 . ?
C27 C28 1.378(7) . ?
C27 H27 0.9300 . ?
C28 H28 0.9300 . ?
C15 H15 0.9300 . ?
C30 C31 1.382(7) . ?
C30 H30 0.9300 . ?
C31 C32 1.377(8) . ?
C31 H31 0.9300 . ?
C32 C33 1.383(9) . ?
C32 H32 0.9300 . ?
C33 C34 1.395(7) . ?
C33 H33 0.9300 . ?
C34 H34 0.9300 . ?
C35 C36 1.383(8) . ?
C35 H35 0.9300 . ?
C36 C37 1.376(9) . ?
C36 H36 0.9300 . ?
C38 C39 1.375(7) . ?
C38 C37 1.376(9) . ?
C38 H38 0.9300 . ?
C37 H37 0.9300 . ?
C39 H39 0.9300 . ?
C50 H50A 0.9700 . ?
C50 H50B 0.9700 . ?
